data_7135325
loop_
_publ_author_name
'Parganiha, Devendra'
'Upadhyay, Yagya Dutt'
'Khevariya, Sumit'
'Patil, Pruthviraj Amar'
'Jaiswal, Svastik'
'Dhasmana, Yogesh'
'Kumar, Sangit'

_publ_section_title
;
 Native Carboxylate-Assisted Enantioselective C-H Annulations with Allenes
 and 1,3-Dienes on Ferrocene
;
_journal_name_full 'Chemical Communications'
_journal_paper_doi 10.1039/D5CC06160A
_journal_year 2026
_chemical_formula_moiety 'C28 H22 Fe O2'
_chemical_formula_sum 'C28 H22 Fe O2'
_chemical_formula_weight 446.30
_space_group_crystal_system orthorhombic
_space_group_IT_number 19
_space_group_name_Hall 'P 2ac 2ab'
_space_group_name_H-M_alt 'P 21 21 21'
_atom_sites_solution_hydrogens geom
_audit_creation_date 2025-07-12
_audit_creation_method
;
Olex2 1.5
(compiled 2024.02.16 svn.r378c4104 for OlexSys, GUI svn.r6928)
;
_audit_update_record
;
2025-10-28 deposited with the CCDC.	2025-12-09 downloaded from the CCDC.
;
_cell_angle_alpha 90
_cell_angle_beta 90
_cell_angle_gamma 90
_cell_formula_units_Z 4
_cell_length_a 8.2412(6)
_cell_length_b 11.3911(8)
_cell_length_c 21.8790(15)
_cell_measurement_reflns_used 2826
_cell_measurement_temperature 140.00
_cell_measurement_theta_max 21.84
_cell_measurement_theta_min 2.58
_cell_volume 2053.9(3)
_computing_cell_refinement 'SAINT V8.40B (?, 2016)'
_computing_data_reduction 'SAINT V8.40B (?, 2016)'
_computing_molecular_graphics 'Olex2 1.5 (Dolomanov et al., 2009)'
_computing_publication_material 'Olex2 1.5 (Dolomanov et al., 2009)'
_computing_structure_refinement 'XL  (Sheldrick, 2008)'
_diffrn_ambient_temperature 140.00
_diffrn_measured_fraction_theta_full 1.000
_diffrn_measured_fraction_theta_max 1.000
_diffrn_measurement_device_type 'Bruker APEX-II CCD'
_diffrn_measurement_method '\f and \w scans'
_diffrn_radiation_type MoK\a
_diffrn_radiation_wavelength 0.71073
_diffrn_reflns_av_R_equivalents 0.1151
_diffrn_reflns_av_unetI/netI 0.0725
_diffrn_reflns_Laue_measured_fraction_full 1.000
_diffrn_reflns_Laue_measured_fraction_max 1.000
_diffrn_reflns_limit_h_max 9
_diffrn_reflns_limit_h_min -9
_diffrn_reflns_limit_k_max 13
_diffrn_reflns_limit_k_min -13
_diffrn_reflns_limit_l_max 25
_diffrn_reflns_limit_l_min -25
_diffrn_reflns_number 33287
_diffrn_reflns_point_group_measured_fraction_full 1.000
_diffrn_reflns_point_group_measured_fraction_max 1.000
_diffrn_reflns_theta_full 24.712
_diffrn_reflns_theta_max 24.712
_diffrn_reflns_theta_min 2.016
_diffrn_source_current 1.39
_diffrn_source_power 0.0695
_diffrn_source_voltage 50.0
_diffrn_standards_number 0
_exptl_absorpt_coefficient_mu 0.758
_exptl_absorpt_correction_T_max 0.7452
_exptl_absorpt_correction_T_min 0.6647
_exptl_absorpt_correction_type none
_exptl_absorpt_process_details
;
SADABS-2016/2 (Bruker,2016/2) was used for absorption correction.
wR2(int) was 0.0899 before and 0.0741 after correction.
The Ratio of minimum to maximum transmission is 0.8920.
The \l/2 correction factor is Not present.
;
_exptl_crystal_colour Orange
_exptl_crystal_density_diffrn 1.443
_exptl_crystal_description Block
_exptl_crystal_F_000 928
_exptl_crystal_size_max 0.07
_exptl_crystal_size_mid 0.03
_exptl_crystal_size_min 0.03
_refine_diff_density_max 0.529
_refine_diff_density_min -0.382
_refine_diff_density_rms 0.066
_refine_ls_abs_structure_details
;
 Flack x determined using 934 quotients [(I+)-(I-)]/[(I+)+(I-)]
 (Parsons, Flack and Wagner, Acta Cryst. B69 (2013) 249-259).
;
_refine_ls_abs_structure_Flack -0.02(2)
_refine_ls_extinction_method none
_refine_ls_goodness_of_fit_ref 1.030
_refine_ls_hydrogen_treatment constr
_refine_ls_matrix_type full
_refine_ls_number_parameters 287
_refine_ls_number_reflns 3508
_refine_ls_number_restraints 114
_refine_ls_restrained_S_all 1.099
_refine_ls_R_factor_all 0.0789
_refine_ls_R_factor_gt 0.0535
_refine_ls_shift/su_max 0.001
_refine_ls_shift/su_mean 0.000
_refine_ls_structure_factor_coef Fsqd
_refine_ls_weighting_details 'w=1/[\s^2^(Fo^2^)+(0.0377P)^2^+2.4458P] where P=(Fo^2^+2Fc^2^)/3'
_refine_ls_weighting_scheme calc
_refine_ls_wR_factor_gt 0.1138
_refine_ls_wR_factor_ref 0.1270
_reflns_Friedel_coverage 0.731
_reflns_Friedel_fraction_full 1.000
_reflns_Friedel_fraction_max 1.000
_reflns_number_gt 2708
_reflns_number_total 3508
_reflns_threshold_expression 'I > 2\s(I)'
_cod_data_source_file d5cc06160a3.cif
_cod_data_source_block 3d
_cod_database_code 7135325
_shelx_shelxl_version_number 2019/1
_shelx_space_group_comment
;
The symmetry employed for this shelxl refinement is uniquely defined
by the following loop, which should always be used as a source of
symmetry information in preference to the above space-group names.
They are only intended as comments.
;
_olex2_refinement_description
;
1. Fixed Uiso
 At 1.2 times of:
  All C(H) groups, All C(H,H) groups
2. Uiso/Uaniso restraints and constraints
C00N \\sim C00Q \\sim C00U \\sim C00R \\sim C00J \\sim C00G: within 2A with
sigma of 0.01 and sigma for terminal atoms of 0.02 within 2A
C00I \\sim C008 \\sim C00C \\sim C00M \\sim C00S \\sim C00P: within 2A with
sigma of 0.01 and sigma for terminal atoms of 0.02 within 2A
Uanis(C00Q) \\sim Ueq, Uanis(C00U) \\sim Ueq, Uanis(C00R) \\sim Ueq,
Uanis(C00N) \\sim Ueq: with sigma of 0.01 and sigma for terminal atoms of 0.02
Uanis(C00P) \\sim Ueq, Uanis(C00S) \\sim Ueq, Uanis(C00M) \\sim Ueq: with sigma
of 0.01 and sigma for terminal atoms of 0.02
Uanis(C1) = Uanis(C4)
Uanis(C2) = Uanis(C3)
3. Others
 Sof(C2)=Sof(H2A)=Sof(H2B)=Sof(C4)=Sof(H4A)=Sof(H4B)=1-FVAR(1)
 Sof(C1)=Sof(H1A)=Sof(H1B)=Sof(C3)=Sof(H3A)=Sof(H3B)=FVAR(1)
4.a Secondary CH2 refined with riding coordinates:
 C00K(H00B,H00D), C1(H1A,H1B), C3(H3A,H3B), C2(H2A,H2B), C4(H4A,H4B)
4.b Aromatic/amide H refined with riding coordinates:
 C004(H004), C005(H005), C00A(H00A), C00C(H00C), C00E(H00E), C00F(H00F),
 C00H(H00H), C00J(H00J), C00L(H00L), C00M(H00M), C00O(H00O), C00P(H00P),
 C00Q(H00Q), C00R(H00R), C00S(H00S), C00U(H00U)
;
_olex2_submission_special_instructions 'No special instructions were received'

loop_
_space_group_symop_operation_xyz
'x, y, z'
'-x+1/2, -y, z+1/2'
'-x, y+1/2, -z+1/2'
'x+1/2, -y+1/2, -z'

loop_
_atom_site_label
_atom_site_type_symbol
_atom_site_fract_x
_atom_site_fract_y
_atom_site_fract_z
_atom_site_U_iso_or_equiv
_atom_site_adp_type
_atom_site_occupancy
_atom_site_site_symmetry_order
_atom_site_calc_flag
_atom_site_refinement_flags_posn
_atom_site_refinement_flags_adp
_atom_site_refinement_flags_occupancy
_atom_site_disorder_assembly
_atom_site_disorder_group
Fe01 Fe 0.80477(11) 0.24424(10) 0.73889(4) 0.0356(3) Uani 1 1 d . . . . .
O002 O 0.3964(6) 0.3606(5) 0.6881(2) 0.0471(13) Uani 1 1 d . . . . .
O003 O 0.3362(6) 0.1835(5) 0.7231(2) 0.0558(15) Uani 1 1 d . . . . .
C004 C 0.6813(10) 0.1074(6) 0.7010(3) 0.0388(17) Uani 1 1 d . . . . .
H004 H 0.635227 0.042674 0.722190 0.047 Uiso 1 1 calc R U . . .
C005 C 1.0016(10) 0.3239(7) 0.7762(4) 0.051(2) Uani 1 1 d . . . . .
H005 H 1.099015 0.342886 0.755215 0.061 Uiso 1 1 calc R U . . .
C006 C 0.6042(8) 0.2157(6) 0.6890(3) 0.0348(17) Uani 1 1 d . . . . .
C007 C 0.7141(9) 0.2891(6) 0.6553(3) 0.0339(17) Uani 1 1 d . . . . .
C008 C 0.8654(10) 0.4366(6) 0.5540(3) 0.0396(18) Uani 1 1 d . U . . .
C009 C 0.7187(9) 0.4710(6) 0.5898(3) 0.0346(17) Uani 1 1 d . . . . .
C00A C 0.8622(10) 0.3973(7) 0.7821(4) 0.052(2) Uani 1 1 d . . . . .
H00A H 0.849970 0.474203 0.765987 0.062 Uiso 1 1 calc R U . . .
C00B C 0.4377(8) 0.2491(8) 0.7027(3) 0.0409(16) Uani 1 1 d . . . . .
C00C C 1.0184(11) 0.4395(7) 0.5792(4) 0.051(2) Uani 1 1 d . U . . .
H00C H 1.028950 0.460604 0.621041 0.061 Uiso 1 1 calc R U . . .
C00D C 0.6611(9) 0.4061(6) 0.6365(3) 0.0361(17) Uani 1 1 d . . . . .
C00E C 0.8610(9) 0.2233(6) 0.6490(3) 0.0387(18) Uani 1 1 d . . . . .
H00E H 0.957699 0.249639 0.629705 0.046 Uiso 1 1 calc R U . . .
C00F C 0.8373(9) 0.1124(6) 0.6763(3) 0.0425(19) Uani 1 1 d . . . . .
H00F H 0.915129 0.050869 0.677593 0.051 Uiso 1 1 calc R U . . .
C00G C 0.6472(10) 0.5844(7) 0.5699(4) 0.0473(19) Uani 1 1 d . U . . .
C00H C 0.9688(11) 0.2195(7) 0.8069(4) 0.058(2) Uani 1 1 d . . . . .
H00H H 1.040913 0.154770 0.810130 0.069 Uiso 1 1 calc R U . . .
C00I C 0.8487(13) 0.4081(7) 0.4923(4) 0.059(2) Uani 1 1 d . U . . .
C00J C 0.6542(11) 0.6828(7) 0.6091(5) 0.063(2) Uani 1 1 d . U . . .
H00J H 0.694988 0.674433 0.649532 0.075 Uiso 1 1 calc R U . . .
C00K C 0.5204(9) 0.4481(7) 0.6754(3) 0.0452(19) Uani 1 1 d . . . . .
H00B H 0.563980 0.476955 0.714774 0.054 Uiso 1 1 calc R U . . .
H00D H 0.468542 0.515493 0.654529 0.054 Uiso 1 1 calc R U . . .
C00L C 0.7472(10) 0.3350(8) 0.8159(4) 0.055(2) Uani 1 1 d . . . . .
H00L H 0.641814 0.362466 0.826161 0.066 Uiso 1 1 calc R U . . .
C00M C 1.1558(14) 0.4135(8) 0.5470(5) 0.071(3) Uani 1 1 d . U . . .
H00M H 1.259992 0.418102 0.565388 0.085 Uiso 1 1 calc R U . . .
C00N C 0.5865(12) 0.5998(10) 0.5116(4) 0.072(3) Uani 1 1 d . U . . .
C00O C 0.8123(11) 0.2249(8) 0.8324(3) 0.062(3) Uani 1 1 d . . . . .
H00O H 0.760552 0.165833 0.856023 0.074 Uiso 1 1 calc R U . . .
C00P C 0.9900(18) 0.3785(9) 0.4608(5) 0.087(3) Uani 1 1 d . U . . .
H00P H 0.981176 0.356034 0.419159 0.104 Uiso 1 1 calc R U . . .
C00Q C 0.5291(15) 0.7129(12) 0.4949(5) 0.098(4) Uani 1 1 d . U . . .
H00Q H 0.482286 0.725033 0.455777 0.117 Uiso 1 1 calc R U . . .
C00R C 0.6014(15) 0.7920(10) 0.5886(7) 0.094(3) Uani 1 1 d . U . . .
H00R H 0.609698 0.858755 0.614399 0.113 Uiso 1 1 calc R U . . .
C00S C 1.1379(16) 0.3801(10) 0.4866(6) 0.093(3) Uani 1 1 d . U . . .
H00S H 1.230373 0.358340 0.463283 0.111 Uiso 1 1 calc R U . . .
C00U C 0.5411(18) 0.8025(13) 0.5344(7) 0.114(4) Uani 1 1 d . U . . .
H00U H 0.503330 0.877563 0.521872 0.137 Uiso 1 1 calc R U . . .
C1 C 0.651(3) 0.4000(16) 0.4716(9) 0.051(5) Uani 0.543(13) 1 d . . P A 1
H1A H 0.640764 0.355430 0.432970 0.061 Uiso 0.543(13) 1 calc R U P A 1
H1B H 0.588267 0.358937 0.503628 0.061 Uiso 0.543(13) 1 calc R U P A 1
C3 C 0.586(2) 0.5271(16) 0.4630(7) 0.056(4) Uani 0.543(13) 1 d . . P A 1
H3A H 0.650720 0.564740 0.430278 0.067 Uiso 0.543(13) 1 calc R U P A 1
H3B H 0.473107 0.521401 0.448001 0.067 Uiso 0.543(13) 1 calc R U P A 1
C2 C 0.735(3) 0.4229(18) 0.4477(9) 0.056(4) Uani 0.457(13) 1 d . . P A 2
H2A H 0.725321 0.349337 0.423927 0.067 Uiso 0.457(13) 1 calc R U P A 2
H2B H 0.771373 0.485623 0.419534 0.067 Uiso 0.457(13) 1 calc R U P A 2
C4 C 0.578(3) 0.454(2) 0.4728(10) 0.051(5) Uani 0.457(13) 1 d . . P A 2
H4A H 0.543889 0.392970 0.502530 0.061 Uiso 0.457(13) 1 calc R U P A 2
H4B H 0.496736 0.456155 0.439543 0.061 Uiso 0.457(13) 1 calc R U P A 2

loop_
_atom_site_aniso_label
_atom_site_aniso_U_11
_atom_site_aniso_U_22
_atom_site_aniso_U_33
_atom_site_aniso_U_23
_atom_site_aniso_U_13
_atom_site_aniso_U_12
Fe01 0.0349(5) 0.0406(5) 0.0313(5) 0.0034(5) -0.0004(4) -0.0006(6)
O002 0.036(3) 0.062(3) 0.043(3) 0.008(3) 0.009(3) 0.007(3)
O003 0.037(3) 0.076(4) 0.054(3) 0.008(3) 0.006(3) -0.007(3)
C004 0.051(5) 0.037(4) 0.029(4) 0.008(3) 0.000(4) -0.008(4)
C005 0.039(4) 0.054(5) 0.061(6) -0.003(4) -0.008(4) -0.006(4)
C006 0.041(4) 0.043(5) 0.021(3) -0.005(3) -0.002(3) 0.002(3)
C007 0.038(4) 0.039(4) 0.024(3) 0.001(3) 0.006(3) 0.006(3)
C008 0.061(5) 0.025(3) 0.033(4) 0.001(3) 0.008(3) 0.002(3)
C009 0.041(4) 0.037(4) 0.026(4) 0.004(3) -0.002(3) 0.002(4)
C00A 0.059(5) 0.048(4) 0.048(5) -0.004(4) -0.019(4) -0.001(4)
C00B 0.040(4) 0.056(4) 0.027(3) 0.001(4) -0.001(3) 0.000(5)
C00C 0.059(5) 0.036(4) 0.057(5) -0.007(4) 0.015(4) -0.002(4)
C00D 0.042(5) 0.042(4) 0.025(3) -0.002(3) 0.001(3) 0.011(3)
C00E 0.039(4) 0.038(5) 0.040(4) 0.002(3) 0.010(3) 0.003(3)
C00F 0.045(5) 0.039(4) 0.043(4) 0.004(3) 0.000(4) 0.010(4)
C00G 0.049(5) 0.045(4) 0.047(4) 0.015(4) 0.003(4) 0.005(4)
C00H 0.056(6) 0.053(6) 0.064(6) 0.002(4) -0.025(5) -0.002(4)
C00I 0.099(7) 0.039(4) 0.040(4) -0.005(3) 0.008(4) 0.007(5)
C00J 0.054(5) 0.043(4) 0.091(6) 0.000(4) -0.001(5) 0.009(4)
C00K 0.046(5) 0.050(5) 0.039(4) 0.004(4) 0.010(4) 0.014(4)
C00L 0.042(5) 0.080(7) 0.043(5) -0.023(5) -0.006(4) -0.001(4)
C00M 0.068(6) 0.050(4) 0.096(6) -0.009(4) 0.023(5) -0.011(4)
C00N 0.061(5) 0.098(6) 0.058(5) 0.030(5) 0.001(4) 0.022(5)
C00O 0.066(6) 0.090(8) 0.029(4) 0.014(4) -0.016(4) -0.031(6)
C00P 0.134(7) 0.070(5) 0.056(5) -0.014(4) 0.031(5) 0.008(6)
C00Q 0.094(6) 0.125(7) 0.074(6) 0.064(5) -0.003(5) 0.030(6)
C00R 0.085(6) 0.065(5) 0.133(7) 0.006(5) 0.012(6) 0.013(5)
C00S 0.104(7) 0.077(6) 0.097(6) 0.001(5) 0.060(6) -0.002(6)
C00U 0.104(7) 0.103(7) 0.134(8) 0.047(6) 0.020(7) 0.029(6)
C1 0.090(17) 0.032(10) 0.031(6) -0.006(8) 0.000(9) -0.013(8)
C3 0.083(11) 0.052(9) 0.033(7) 0.000(6) -0.003(7) -0.011(7)
C2 0.083(11) 0.052(9) 0.033(7) 0.000(6) -0.003(7) -0.011(7)
C4 0.090(17) 0.032(10) 0.031(6) -0.006(8) 0.000(9) -0.013(8)

loop_
_atom_type_symbol
_atom_type_description
_atom_type_scat_dispersion_real
_atom_type_scat_dispersion_imag
_atom_type_scat_source
C C 0.0033 0.0016 'International Tables Vol C Tables 4.2.6.8 and 6.1.1.4'
H H 0.0000 0.0000 'International Tables Vol C Tables 4.2.6.8 and 6.1.1.4'
Fe Fe 0.3463 0.8444 'International Tables Vol C Tables 4.2.6.8 and 6.1.1.4'
O O 0.0106 0.0060 'International Tables Vol C Tables 4.2.6.8 and 6.1.1.4'

loop_
_geom_angle_atom_site_label_1
_geom_angle_atom_site_label_2
_geom_angle_atom_site_label_3
_geom_angle
_geom_angle_site_symmetry_1
_geom_angle_site_symmetry_3
_geom_angle_publ_flag
C004 Fe01 C007 69.2(3) . . ?
C004 Fe01 C00A 163.5(3) . . ?
C004 Fe01 C00F 39.9(3) . . ?
C004 Fe01 C00O 109.7(3) . . ?
C005 Fe01 C004 154.8(3) . . ?
C005 Fe01 C007 122.7(3) . . ?
C005 Fe01 C00A 41.0(3) . . ?
C005 Fe01 C00E 105.0(3) . . ?
C005 Fe01 C00F 119.5(3) . . ?
C005 Fe01 C00L 68.0(3) . . ?
C005 Fe01 C00O 67.9(3) . . ?
C006 Fe01 C004 40.9(3) . . ?
C006 Fe01 C005 161.6(3) . . ?
C006 Fe01 C007 41.6(3) . . ?
C006 Fe01 C00A 125.6(3) . . ?
C006 Fe01 C00E 69.1(3) . . ?
C006 Fe01 C00F 68.0(3) . . ?
C006 Fe01 C00H 157.6(3) . . ?
C006 Fe01 C00L 110.0(3) . . ?
C006 Fe01 C00O 123.2(3) . . ?
C007 Fe01 C00F 68.5(3) . . ?
C007 Fe01 C00O 158.2(3) . . ?
C00A Fe01 C007 106.6(3) . . ?
C00A Fe01 C00F 154.9(3) . . ?
C00A Fe01 C00O 67.9(3) . . ?
C00E Fe01 C004 68.3(3) . . ?
C00E Fe01 C007 41.1(3) . . ?
C00E Fe01 C00A 119.7(3) . . ?
C00E Fe01 C00F 40.4(3) . . ?
C00E Fe01 C00O 160.2(3) . . ?
C00F Fe01 C00O 125.5(3) . . ?
C00H Fe01 C004 121.6(3) . . ?
C00H Fe01 C005 40.1(3) . . ?
C00H Fe01 C007 159.3(3) . . ?
C00H Fe01 C00A 67.9(3) . . ?
C00H Fe01 C00E 122.7(3) . . ?
C00H Fe01 C00F 107.5(3) . . ?
C00H Fe01 C00L 67.6(3) . . ?
C00H Fe01 C00O 40.2(3) . . ?
C00L Fe01 C004 127.6(3) . . ?
C00L Fe01 C007 122.0(3) . . ?
C00L Fe01 C00A 40.1(3) . . ?
C00L Fe01 C00E 156.0(3) . . ?
C00L Fe01 C00F 163.1(3) . . ?
C00L Fe01 C00O 40.4(3) . . ?
C00B O002 C00K 120.8(6) . . ?
Fe01 C004 H004 126.5 . . ?
C006 C004 Fe01 68.4(4) . . ?
C006 C004 H004 126.1 . . ?
C00F C004 Fe01 70.5(4) . . ?
C00F C004 H004 126.1 . . ?
C00F C004 C006 107.8(6) . . ?
Fe01 C005 H005 125.6 . . ?
C00A C005 Fe01 69.8(4) . . ?
C00A C005 H005 126.3 . . ?
C00H C005 Fe01 69.9(5) . . ?
C00H C005 H005 126.3 . . ?
C00H C005 C00A 107.5(8) . . ?
C004 C006 Fe01 70.7(4) . . ?
C004 C006 C007 108.7(6) . . ?
C004 C006 C00B 127.9(7) . . ?
C007 C006 Fe01 70.4(4) . . ?
C007 C006 C00B 123.2(6) . . ?
C00B C006 Fe01 128.4(5) . . ?
C006 C007 Fe01 68.0(4) . . ?
C006 C007 C00D 119.2(6) . . ?
C00D C007 Fe01 126.2(5) . . ?
C00E C007 Fe01 69.3(4) . . ?
C00E C007 C006 106.1(5) . . ?
C00E C007 C00D 134.7(6) . . ?
C00C C008 C009 121.6(6) . . ?
C00C C008 C00I 119.0(8) . . ?
C00I C008 C009 119.3(8) . . ?
C00D C009 C008 122.6(6) . . ?
C00D C009 C00G 124.0(7) . . ?
C00G C009 C008 113.3(6) . . ?
Fe01 C00A H00A 126.3 . . ?
C005 C00A Fe01 69.2(4) . . ?
C005 C00A H00A 126.3 . . ?
C00L C00A Fe01 69.7(5) . . ?
C00L C00A C005 107.3(7) . . ?
C00L C00A H00A 126.3 . . ?
O002 C00B C006 115.7(7) . . ?
O003 C00B O002 119.6(7) . . ?
O003 C00B C006 124.6(8) . . ?
C008 C00C H00C 118.5 . . ?
C00M C00C C008 123.1(8) . . ?
C00M C00C H00C 118.5 . . ?
C007 C00D C00K 111.0(6) . . ?
C009 C00D C007 127.5(6) . . ?
C009 C00D C00K 121.5(6) . . ?
Fe01 C00E H00E 125.6 . . ?
C007 C00E Fe01 69.6(4) . . ?
C007 C00E H00E 125.9 . . ?
C00F C00E Fe01 70.4(4) . . ?
C00F C00E C007 108.1(6) . . ?
C00F C00E H00E 125.9 . . ?
Fe01 C00F H00F 127.4 . . ?
C004 C00F Fe01 69.5(4) . . ?
C004 C00F C00E 109.1(6) . . ?
C004 C00F H00F 125.4 . . ?
C00E C00F Fe01 69.2(4) . . ?
C00E C00F H00F 125.4 . . ?
C00J C00G C009 119.7(7) . . ?
C00N C00G C009 121.7(8) . . ?
C00N C00G C00J 118.4(8) . . ?
Fe01 C00H H00H 125.4 . . ?
C005 C00H Fe01 70.0(5) . . ?
C005 C00H H00H 125.3 . . ?
C005 C00H C00O 109.4(8) . . ?
C00O C00H Fe01 71.0(4) . . ?
C00O C00H H00H 125.3 . . ?
C008 C00I C1 111.5(10) . . ?
C00P C00I C008 116.9(10) . . ?
C00P C00I C1 131.1(10) . . ?
C2 C00I C008 137.1(13) . . ?
C2 C00I C00P 104.5(12) . . ?
C00G C00J H00J 120.0 . . ?
C00R C00J C00G 119.9(10) . . ?
C00R C00J H00J 120.0 . . ?
O002 C00K C00D 115.4(6) . . ?
O002 C00K H00B 108.4 . . ?
O002 C00K H00D 108.4 . . ?
C00D C00K H00B 108.4 . . ?
C00D C00K H00D 108.4 . . ?
H00B C00K H00D 107.5 . . ?
Fe01 C00L H00L 125.2 . . ?
C00A C00L Fe01 70.2(5) . . ?
C00A C00L H00L 125.4 . . ?
C00A C00L C00O 109.2(7) . . ?
C00O C00L Fe01 70.8(4) . . ?
C00O C00L H00L 125.4 . . ?
C00C C00M H00M 121.2 . . ?
C00C C00M C00S 117.7(11) . . ?
C00S C00M H00M 121.2 . . ?
C00G C00N C00Q 118.2(11) . . ?
C00G C00N C4 108.7(10) . . ?
C00Q C00N C4 132.7(12) . . ?
C3 C00N C00G 130.7(12) . . ?
C3 C00N C00Q 110.7(11) . . ?
Fe01 C00O H00O 127.2 . . ?
C00H C00O Fe01 68.8(4) . . ?
C00H C00O C00L 106.6(7) . . ?
C00H C00O H00O 126.7 . . ?
C00L C00O Fe01 68.9(4) . . ?
C00L C00O H00O 126.7 . . ?
C00I C00P H00P 118.4 . . ?
C00S C00P C00I 123.2(10) . . ?
C00S C00P H00P 118.4 . . ?
C00N C00Q H00Q 120.0 . . ?
C00U C00Q C00N 120.1(11) . . ?
C00U C00Q H00Q 120.0 . . ?
C00J C00R H00R 120.0 . . ?
C00U C00R C00J 120.0(12) . . ?
C00U C00R H00R 120.0 . . ?
C00M C00S H00S 119.9 . . ?
C00P C00S C00M 120.1(11) . . ?
C00P C00S H00S 119.9 . . ?
C00Q C00U H00U 118.4 . . ?
C00R C00U C00Q 123.3(13) . . ?
C00R C00U H00U 118.4 . . ?
C00I C1 H1A 110.0 . . ?
C00I C1 H1B 110.0 . . ?
H1A C1 H1B 108.4 . . ?
C3 C1 C00I 108.3(14) . . ?
C3 C1 H1A 110.0 . . ?
C3 C1 H1B 110.0 . . ?
C00N C3 C1 118.4(14) . . ?
C00N C3 H3A 107.7 . . ?
C00N C3 H3B 107.7 . . ?
C1 C3 H3A 107.7 . . ?
C1 C3 H3B 107.7 . . ?
H3A C3 H3B 107.1 . . ?
C00I C2 H2A 109.2 . . ?
C00I C2 H2B 109.2 . . ?
C00I C2 C4 111.9(18) . . ?
H2A C2 H2B 107.9 . . ?
C4 C2 H2A 109.2 . . ?
C4 C2 H2B 109.2 . . ?
C00N C4 H4A 109.5 . . ?
C00N C4 H4B 109.5 . . ?
C2 C4 C00N 110.7(17) . . ?
C2 C4 H4A 109.5 . . ?
C2 C4 H4B 109.5 . . ?
H4A C4 H4B 108.1 . . ?

loop_
_geom_bond_atom_site_label_1
_geom_bond_atom_site_label_2
_geom_bond_distance
_geom_bond_site_symmetry_2
_geom_bond_publ_flag
Fe01 C004 2.038(7) . ?
Fe01 C005 2.030(8) . ?
Fe01 C006 2.007(7) . ?
Fe01 C007 2.040(6) . ?
Fe01 C00A 2.039(8) . ?
Fe01 C00E 2.035(7) . ?
Fe01 C00F 2.051(7) . ?
Fe01 C00H 2.030(8) . ?
Fe01 C00L 2.033(8) . ?
Fe01 C00O 2.058(7) . ?
O002 C00B 1.354(10) . ?
O002 C00K 1.454(9) . ?
O003 C00B 1.207(9) . ?
C004 H004 0.9500 . ?
C004 C006 1.412(9) . ?
C004 C00F 1.396(10) . ?
C005 H005 0.9500 . ?
C005 C00A 1.426(11) . ?
C005 C00H 1.392(11) . ?
C006 C007 1.436(9) . ?
C006 C00B 1.455(9) . ?
C007 C00D 1.462(9) . ?
C007 C00E 1.431(9) . ?
C008 C009 1.494(11) . ?
C008 C00C 1.377(11) . ?
C008 C00I 1.394(10) . ?
C009 C00D 1.347(9) . ?
C009 C00G 1.485(10) . ?
C00A H00A 0.9500 . ?
C00A C00L 1.396(11) . ?
C00C H00C 0.9500 . ?
C00C C00M 1.367(13) . ?
C00D C00K 1.516(10) . ?
C00E H00E 0.9500 . ?
C00E C00F 1.411(10) . ?
C00F H00F 0.9500 . ?
C00G C00J 1.413(11) . ?
C00G C00N 1.380(11) . ?
C00H H00H 0.9500 . ?
C00H C00O 1.406(12) . ?
C00I C00P 1.394(14) . ?
C00I C1 1.69(2) . ?
C00I C2 1.36(2) . ?
C00J H00J 0.9500 . ?
C00J C00R 1.393(13) . ?
C00K H00B 0.9900 . ?
C00K H00D 0.9900 . ?
C00L H00L 0.9500 . ?
C00L C00O 1.412(12) . ?
C00M H00M 0.9500 . ?
C00M C00S 1.382(15) . ?
C00N C00Q 1.420(15) . ?
C00N C3 1.348(18) . ?
C00N C4 1.87(2) . ?
C00O H00O 0.9500 . ?
C00P H00P 0.9500 . ?
C00P C00S 1.343(16) . ?
C00Q H00Q 0.9500 . ?
C00Q C00U 1.341(17) . ?
C00R H00R 0.9500 . ?
C00R C00U 1.290(17) . ?
C00S H00S 0.9500 . ?
C00U H00U 0.9500 . ?
C1 H1A 0.9900 . ?
C1 H1B 0.9900 . ?
C1 C3 1.56(2) . ?
C3 H3A 0.9900 . ?
C3 H3B 0.9900 . ?
C2 H2A 0.9900 . ?
C2 H2B 0.9900 . ?
C2 C4 1.45(4) . ?
C4 H4A 0.9900 . ?
C4 H4B 0.9900 . ?

loop_
_geom_torsion_atom_site_label_1
_geom_torsion_atom_site_label_2
_geom_torsion_atom_site_label_3
_geom_torsion_atom_site_label_4
_geom_torsion
_geom_torsion_site_symmetry_1
_geom_torsion_site_symmetry_2
_geom_torsion_site_symmetry_3
_geom_torsion_site_symmetry_4
_geom_torsion_publ_flag
Fe01 C004 C006 C007 60.5(5) . . . . ?
Fe01 C004 C006 C00B -124.2(7) . . . . ?
Fe01 C004 C00F C00E -58.0(5) . . . . ?
Fe01 C005 C00A C00L 59.6(5) . . . . ?
Fe01 C005 C00H C00O -60.2(5) . . . . ?
Fe01 C006 C007 C00D -120.3(6) . . . . ?
Fe01 C006 C007 C00E 59.1(5) . . . . ?
Fe01 C006 C00B O002 83.0(7) . . . . ?
Fe01 C006 C00B O003 -100.5(8) . . . . ?
Fe01 C007 C00D C009 120.9(7) . . . . ?
Fe01 C007 C00D C00K -61.8(8) . . . . ?
Fe01 C007 C00E C00F 60.1(5) . . . . ?
Fe01 C00A C00L C00O 60.3(5) . . . . ?
Fe01 C00E C00F C004 58.1(5) . . . . ?
Fe01 C00H C00O C00L -58.7(5) . . . . ?
Fe01 C00L C00O C00H 58.7(5) . . . . ?
C004 C006 C007 Fe01 -60.6(5) . . . . ?
C004 C006 C007 C00D 179.1(6) . . . . ?
C004 C006 C007 C00E -1.6(7) . . . . ?
C004 C006 C00B O002 177.8(6) . . . . ?
C004 C006 C00B O003 -5.7(11) . . . . ?
C005 C00A C00L Fe01 -59.2(5) . . . . ?
C005 C00A C00L C00O 1.0(9) . . . . ?
C005 C00H C00O Fe01 59.6(6) . . . . ?
C005 C00H C00O C00L 0.9(9) . . . . ?
C006 C004 C00F Fe01 58.4(5) . . . . ?
C006 C004 C00F C00E 0.5(8) . . . . ?
C006 C007 C00D C009 -156.2(7) . . . . ?
C006 C007 C00D C00K 21.1(9) . . . . ?
C006 C007 C00E Fe01 -58.2(4) . . . . ?
C006 C007 C00E C00F 1.9(8) . . . . ?
C007 C006 C00B O002 -7.5(9) . . . . ?
C007 C006 C00B O003 169.0(6) . . . . ?
C007 C00D C00K O002 -42.5(9) . . . . ?
C007 C00E C00F Fe01 -59.6(5) . . . . ?
C007 C00E C00F C004 -1.5(8) . . . . ?
C008 C009 C00D C007 -8.1(12) . . . . ?
C008 C009 C00D C00K 174.9(7) . . . . ?
C008 C009 C00G C00J -112.0(8) . . . . ?
C008 C009 C00G C00N 62.1(11) . . . . ?
C008 C00C C00M C00S -1.6(14) . . . . ?
C008 C00I C00P C00S -2.2(16) . . . . ?
C008 C00I C1 C3 78.2(15) . . . . ?
C008 C00I C2 C4 -16(3) . . . . ?
C009 C008 C00C C00M -177.1(7) . . . . ?
C009 C008 C00I C00P 179.0(8) . . . . ?
C009 C008 C00I C1 -8.2(12) . . . . ?
C009 C008 C00I C2 16(2) . . . . ?
C009 C00D C00K O002 135.0(7) . . . . ?
C009 C00G C00J C00R 173.9(9) . . . . ?
C009 C00G C00N C00Q -176.2(9) . . . . ?
C009 C00G C00N C3 -4(2) . . . . ?
C009 C00G C00N C4 9.9(14) . . . . ?
C00A C005 C00H Fe01 60.0(5) . . . . ?
C00A C005 C00H C00O -0.3(9) . . . . ?
C00A C00L C00O Fe01 -59.9(5) . . . . ?
C00A C00L C00O C00H -1.2(9) . . . . ?
C00B O002 C00K C00D 42.2(9) . . . . ?
C00B C006 C007 Fe01 123.7(6) . . . . ?
C00B C006 C007 C00D 3.5(10) . . . . ?
C00B C006 C007 C00E -177.2(6) . . . . ?
C00C C008 C009 C00D -69.5(10) . . . . ?
C00C C008 C009 C00G 108.9(8) . . . . ?
C00C C008 C00I C00P 3.1(12) . . . . ?
C00C C008 C00I C1 176.0(9) . . . . ?
C00C C008 C00I C2 -159.6(17) . . . . ?
C00C C00M C00S C00P 2.5(16) . . . . ?
C00D C007 C00E Fe01 120.9(8) . . . . ?
C00D C007 C00E C00F -179.0(7) . . . . ?
C00D C009 C00G C00J 66.4(11) . . . . ?
C00D C009 C00G C00N -119.6(9) . . . . ?
C00E C007 C00D C009 24.7(13) . . . . ?
C00E C007 C00D C00K -158.0(7) . . . . ?
C00F C004 C006 Fe01 -59.8(5) . . . . ?
C00F C004 C006 C007 0.7(8) . . . . ?
C00F C004 C006 C00B 176.1(7) . . . . ?
C00G C009 C00D C007 173.7(7) . . . . ?
C00G C009 C00D C00K -3.3(11) . . . . ?
C00G C00J C00R C00U 2.3(19) . . . . ?
C00G C00N C00Q C00U 2.8(18) . . . . ?
C00G C00N C3 C1 5(3) . . . . ?
C00G C00N C4 C2 -82.3(19) . . . . ?
C00H C005 C00A Fe01 -60.0(5) . . . . ?
C00H C005 C00A C00L -0.5(9) . . . . ?
C00I C008 C009 C00D 114.7(8) . . . . ?
C00I C008 C009 C00G -66.9(9) . . . . ?
C00I C008 C00C C00M -1.3(12) . . . . ?
C00I C00P C00S C00M -0.7(18) . . . . ?
C00I C1 C3 C00N -62(2) . . . . ?
C00I C2 C4 C00N 65(2) . . . . ?
C00J C00G C00N C00Q -2.1(14) . . . . ?
C00J C00G C00N C3 169.9(15) . . . . ?
C00J C00G C00N C4 -175.9(11) . . . . ?
C00J C00R C00U C00Q -2(2) . . . . ?
C00K O002 C00B O003 167.4(6) . . . . ?
C00K O002 C00B C006 -15.9(9) . . . . ?
C00N C00G C00J C00R -0.3(15) . . . . ?
C00N C00Q C00U C00R -1(2) . . . . ?
C00P C00I C1 C3 -110.3(15) . . . . ?
C00P C00I C2 C4 179.6(16) . . . . ?
C00Q C00N C3 C1 177.7(16) . . . . ?
C00Q C00N C4 C2 105(2) . . . . ?
C1 C00I C00P C00S -173.3(13) . . . . ?
C3 C00N C00Q C00U -170.7(14) . . . . ?
C2 C00I C00P C00S 165.8(14) . . . . ?
C4 C00N C00Q C00U 174.8(15) . . . . ?
